data_4301484
loop_
_publ_author_name
'Sabine H. van Rijt'
'Anna F. A. Peacock'
'Russell D. L. Johnstone'
'Simon Parsons'
'Peter J. Sadler'

_publ_contact_author_email R.D.L.Johnstone@sms.ed.ac.uk
_publ_contact_author_name R.D.L.Johnstone
_publ_section_title
;
Organometallic Osmium(II) Arene Anticancer Complexes Containing Picolinate
Derivatives
;
_journal_name_full 'Inorganic Chemistry'
_journal_page_first 1753
_journal_page_last 1762
_journal_paper_doi 10.1021/ic8020222
_journal_volume 48
_journal_year 2009
_chemical_compound_source 'S.Rijt reaction SVR05'
_chemical_formula_moiety '[Os(C12H10)(C6H3O2NBr)(Cl)][CHCl3]'
_chemical_formula_sum 'C19 H14 Br Cl4 N O2 Os'
_chemical_formula_weight 700.22
_space_group_IT_number 2
_symmetry_cell_setting triclinic
_symmetry_Int_Tables_number 2
_symmetry_space_group_name_Hall '-P 1'
_symmetry_space_group_name_H-M 'P -1'
_atom_sites_solution_hydrogens geom
_atom_sites_solution_primary heavy
_atom_sites_solution_secondary difmap
_audit_creation_date 06-11-27
_audit_creation_method SHELXL-97
_cell_angle_alpha 99.783(7)
_cell_angle_beta 98.387(8)
_cell_angle_gamma 91.757(7)
_cell_formula_units_Z 2
_cell_length_a 6.8555(8)
_cell_length_b 11.0638(11)
_cell_length_c 13.9209(19)
_cell_measurement_reflns_used 1672
_cell_measurement_temperature 150(2)
_cell_measurement_theta_max 25.32
_cell_measurement_theta_min 2.60
_cell_volume 1027.7(2)
_computing_cell_refinement Saint
_computing_data_collection Smart
_computing_data_reduction Saint
_computing_molecular_graphics Shelx-97
_computing_publication_material Platon
_computing_structure_refinement 'SHELXL-97 (Sheldrick, 1997)'
_computing_structure_solution Dirdif
_diffrn_ambient_temperature 150(2)
_diffrn_measured_fraction_theta_full 0.961
_diffrn_measured_fraction_theta_max 0.901
_diffrn_measurement_device_type 'Bruker Smart Apex CCD'
_diffrn_measurement_method sphere
_diffrn_radiation_monochromator graphite
_diffrn_radiation_type MoK\a
_diffrn_radiation_wavelength 0.71073
_diffrn_reflns_av_R_equivalents 0.0531
_diffrn_reflns_av_sigmaI/netI 0.0807
_diffrn_reflns_limit_h_max 9
_diffrn_reflns_limit_h_min -8
_diffrn_reflns_limit_k_max 14
_diffrn_reflns_limit_k_min -14
_diffrn_reflns_limit_l_max 17
_diffrn_reflns_limit_l_min -18
_diffrn_reflns_number 11370
_diffrn_reflns_theta_full 27.51
_diffrn_reflns_theta_max 28.47
_diffrn_reflns_theta_min 1.50
_diffrn_source 'fine-focus sealed tube'
_exptl_absorpt_coefficient_mu 8.684
_exptl_absorpt_correction_T_max 0.300
_exptl_absorpt_correction_T_min 0.076
_exptl_absorpt_correction_type multi-scan
_exptl_absorpt_process_details SADABS
_exptl_crystal_colour Colourless
_exptl_crystal_density_diffrn 2.263
_exptl_crystal_density_method 'not measured'
_exptl_crystal_description block
_exptl_crystal_F_000 660
_exptl_crystal_recrystallization_method
;

Diffusion of diethyl ether into a solution of CHCl3 at ambient temperature in

;
_exptl_crystal_size_max 0.34
_exptl_crystal_size_mid 0.17
_exptl_crystal_size_min 0.14
_refine_diff_density_max 2.917
_refine_diff_density_min -2.286
_refine_diff_density_rms 0.263
_refine_ls_extinction_method none
_refine_ls_goodness_of_fit_ref 0.997
_refine_ls_hydrogen_treatment riding
_refine_ls_matrix_type full
_refine_ls_number_parameters 253
_refine_ls_number_reflns 4684
_refine_ls_number_restraints 0
_refine_ls_restrained_S_all 0.997
_refine_ls_R_factor_all 0.0568
_refine_ls_R_factor_gt 0.0376
_refine_ls_shift/su_max 0.001
_refine_ls_shift/su_mean 0.000
_refine_ls_structure_factor_coef Fsqd
_refine_ls_weighting_details 'calc w=1/[\s^2^(Fo^2^)+(0.0394P)^2^+0.0000P] where P=(Fo^2^+2Fc^2^)/3'
_refine_ls_weighting_scheme calc
_refine_ls_wR_factor_gt 0.0798
_refine_ls_wR_factor_ref 0.0868
_reflns_number_gt 3601
_reflns_number_total 4684
_reflns_threshold_expression >2sigma(I)
_cod_data_source_file ic8020222_si_002_1.cif
_cod_data_source_block 1
_cod_database_code 4301484

loop_
_symmetry_equiv_pos_as_xyz
'x, y, z'
'-x, -y, -z'

loop_
_atom_site_label
_atom_site_type_symbol
_atom_site_fract_x
_atom_site_fract_y
_atom_site_fract_z
_atom_site_U_iso_or_equiv
_atom_site_adp_type
_atom_site_occupancy
_atom_site_symmetry_multiplicity
_atom_site_calc_flag
_atom_site_refinement_flags
_atom_site_disorder_assembly
_atom_site_disorder_group
Os1 Os 0.05380(3) 0.21570(2) 0.202002(18) 0.02079(9) Uani 1 1 d . . .
Cl1 Cl -0.1852(2) 0.18671(15) 0.05401(12) 0.0277(4) Uani 1 1 d . . .
N1A N 0.0768(7) 0.3988(5) 0.1698(4) 0.0200(11) Uani 1 1 d . . .
C2A C 0.1944(9) 0.4473(6) 0.1155(5) 0.0240(14) Uani 1 1 d . . .
C3A C 0.1814(10) 0.5687(6) 0.0976(5) 0.0293(16) Uani 1 1 d . . .
H3A H 0.2700 0.6008 0.0605 0.035 Uiso 1 1 calc R . .
C4A C 0.0410(10) 0.6395(6) 0.1339(5) 0.0298(16) Uani 1 1 d . . .
H4A H 0.0304 0.7214 0.1223 0.036 Uiso 1 1 calc R . .
C5A C -0.0864(9) 0.5908(6) 0.1880(5) 0.0281(15) Uani 1 1 d . . .
H5A H -0.1866 0.6383 0.2134 0.034 Uiso 1 1 calc R . .
C6A C -0.0648(9) 0.4716(6) 0.2042(5) 0.0237(14) Uani 1 1 d . . .
Br2A Br 0.38510(10) 0.35274(6) 0.05965(5) 0.03373(18) Uani 1 1 d . . .
C61A C -0.2032(9) 0.4133(6) 0.2601(5) 0.0241(14) Uani 1 1 d . . .
O62A O -0.3338(7) 0.4701(4) 0.2946(3) 0.0312(11) Uani 1 1 d . . .
O63A O -0.1690(6) 0.3014(4) 0.2692(3) 0.0250(10) Uani 1 1 d . . .
C1B C 0.1357(9) 0.0270(6) 0.1632(5) 0.0282(15) Uani 1 1 d . . .
H1B H 0.0867 -0.0329 0.1067 0.034 Uiso 1 1 calc R . .
C2B C 0.3021(9) 0.1061(6) 0.1610(5) 0.0303(17) Uani 1 1 d . . .
H2B H 0.3677 0.0963 0.1048 0.036 Uiso 1 1 calc R . .
C3B C 0.3690(10) 0.1993(7) 0.2431(5) 0.0346(18) Uani 1 1 d . . .
H3B H 0.4763 0.2544 0.2404 0.042 Uiso 1 1 calc R . .
C4B C 0.2790(9) 0.2118(6) 0.3289(5) 0.0317(17) Uani 1 1 d . . .
H4B H 0.3281 0.2730 0.3845 0.038 Uiso 1 1 calc R . .
C5B C 0.1133(9) 0.1314(6) 0.3314(5) 0.0263(15) Uani 1 1 d . . .
H5B H 0.0504 0.1418 0.3885 0.032 Uiso 1 1 calc R . .
C6B C 0.0397(9) 0.0360(6) 0.2503(5) 0.0238(14) Uani 1 1 d . . .
C7B C -0.1367(9) -0.0429(6) 0.2529(5) 0.0233(14) Uani 1 1 d . . .
C8B C -0.1610(10) -0.0821(6) 0.3409(5) 0.0298(16) Uani 1 1 d . . .
H8B H -0.0623 -0.0603 0.3972 0.036 Uiso 1 1 calc R . .
C9B C -0.3279(10) -0.1525(7) 0.3464(5) 0.0358(18) Uani 1 1 d . . .
H9B H -0.3431 -0.1788 0.4065 0.043 Uiso 1 1 calc R . .
C10B C -0.4721(10) -0.1847(6) 0.2653(5) 0.0332(17) Uani 1 1 d . . .
H10B H -0.5885 -0.2308 0.2700 0.040 Uiso 1 1 calc R . .
C11B C -0.4466(10) -0.1494(6) 0.1768(5) 0.0308(16) Uani 1 1 d . . .
H11B H -0.5432 -0.1742 0.1199 0.037 Uiso 1 1 calc R . .
C12B C -0.2810(10) -0.0783(6) 0.1712(5) 0.0295(16) Uani 1 1 d . . .
H12B H -0.2656 -0.0534 0.1106 0.035 Uiso 1 1 calc R . .
C1S C -0.2340(10) 0.3368(6) 0.5033(5) 0.0318(16) Uani 1 1 d . . .
H1S H -0.2658 0.3671 0.4395 0.038 Uiso 1 1 calc R . .
Cl1S Cl -0.3003(3) 0.17747(18) 0.48341(14) 0.0403(4) Uani 1 1 d . . .
Cl2S Cl -0.3701(3) 0.41679(18) 0.58955(14) 0.0416(5) Uani 1 1 d . . .
Cl3S Cl 0.0211(3) 0.36132(18) 0.54478(14) 0.0410(4) Uani 1 1 d . . .

loop_
_atom_site_aniso_label
_atom_site_aniso_U_11
_atom_site_aniso_U_22
_atom_site_aniso_U_33
_atom_site_aniso_U_23
_atom_site_aniso_U_13
_atom_site_aniso_U_12
Os1 0.02111(13) 0.01700(15) 0.02659(15) 0.00992(10) 0.00426(9) 0.00121(9)
Cl1 0.0303(8) 0.0234(9) 0.0296(9) 0.0088(7) 0.0000(7) 0.0019(7)
N1A 0.021(3) 0.020(3) 0.022(3) 0.008(2) 0.005(2) 0.003(2)
C2A 0.026(3) 0.021(4) 0.025(3) 0.003(3) 0.004(3) -0.003(3)
C3A 0.031(4) 0.026(4) 0.034(4) 0.013(3) 0.008(3) -0.004(3)
C4A 0.037(4) 0.020(4) 0.035(4) 0.013(3) 0.005(3) 0.000(3)
C5A 0.030(4) 0.021(4) 0.033(4) 0.005(3) 0.005(3) 0.006(3)
C6A 0.025(3) 0.017(3) 0.030(4) 0.010(3) 0.003(3) -0.002(3)
Br2A 0.0346(4) 0.0293(4) 0.0444(4) 0.0143(3) 0.0198(3) 0.0048(3)
C61A 0.021(3) 0.025(4) 0.028(4) 0.009(3) 0.003(3) 0.002(3)
O62A 0.032(3) 0.025(3) 0.038(3) 0.005(2) 0.012(2) 0.002(2)
O63A 0.027(2) 0.022(3) 0.030(2) 0.010(2) 0.0100(19) 0.0007(19)
C1B 0.026(3) 0.024(4) 0.037(4) 0.009(3) 0.008(3) 0.008(3)
C2B 0.024(3) 0.031(4) 0.045(4) 0.023(4) 0.014(3) 0.010(3)
C3B 0.025(3) 0.035(4) 0.048(5) 0.023(4) 0.002(3) 0.003(3)
C4B 0.028(4) 0.025(4) 0.039(4) 0.010(3) -0.011(3) -0.003(3)
C5B 0.023(3) 0.030(4) 0.028(4) 0.011(3) 0.000(3) 0.006(3)
C6B 0.023(3) 0.020(4) 0.031(4) 0.012(3) 0.003(3) 0.005(3)
C7B 0.027(3) 0.013(3) 0.033(4) 0.010(3) 0.006(3) 0.003(3)
C8B 0.031(4) 0.030(4) 0.032(4) 0.014(3) 0.005(3) 0.000(3)
C9B 0.042(4) 0.031(4) 0.040(4) 0.018(3) 0.013(3) -0.001(3)
C10B 0.026(4) 0.023(4) 0.055(5) 0.016(3) 0.011(3) 0.002(3)
C11B 0.034(4) 0.017(4) 0.040(4) 0.007(3) -0.001(3) 0.000(3)
C12B 0.042(4) 0.018(4) 0.030(4) 0.011(3) 0.004(3) 0.003(3)
C1S 0.034(4) 0.031(4) 0.035(4) 0.013(3) 0.010(3) 0.010(3)
Cl1S 0.0350(9) 0.0355(11) 0.0507(12) 0.0068(9) 0.0085(8) 0.0036(8)
Cl2S 0.0531(11) 0.0367(11) 0.0424(11) 0.0148(9) 0.0201(9) 0.0156(9)
Cl3S 0.0385(10) 0.0397(11) 0.0435(11) 0.0073(9) 0.0027(8) -0.0005(8)

loop_
_atom_type_symbol
_atom_type_description
_atom_type_scat_dispersion_real
_atom_type_scat_dispersion_imag
_atom_type_scat_source
C C 0.0033 0.0016 'International Tables Vol C Tables 4.2.6.8 and 6.1.1.4'
H H 0.0000 0.0000 'International Tables Vol C Tables 4.2.6.8 and 6.1.1.4'
Br Br -0.2901 2.4595 'International Tables Vol C Tables 4.2.6.8 and 6.1.1.4'
Cl Cl 0.1484 0.1585 'International Tables Vol C Tables 4.2.6.8 and 6.1.1.4'
N N 0.0061 0.0033 'International Tables Vol C Tables 4.2.6.8 and 6.1.1.4'
O O 0.0106 0.0060 'International Tables Vol C Tables 4.2.6.8 and 6.1.1.4'
Os Os -1.2165 7.6030 'International Tables Vol C Tables 4.2.6.8 and 6.1.1.4'

loop_
_geom_angle_atom_site_label_1
_geom_angle_atom_site_label_2
_geom_angle_atom_site_label_3
_geom_angle
_geom_angle_site_symmetry_1
_geom_angle_site_symmetry_3
_geom_angle_publ_flag
O63A Os1 N1A 77.35(18) . . ?
O63A Os1 C5B 85.8(2) . . ?
N1A Os1 C5B 136.3(2) . . ?
O63A Os1 C3B 135.9(2) . . ?
N1A Os1 C3B 96.1(2) . . ?
C5B Os1 C3B 68.9(2) . . ?
O63A Os1 C4B 101.3(2) . . ?
N1A Os1 C4B 105.9(2) . . ?
C5B Os1 C4B 38.5(2) . . ?
C3B Os1 C4B 37.8(3) . . ?
O63A Os1 C1B 135.7(2) . . ?
N1A Os1 C1B 145.1(2) . . ?
C5B Os1 C1B 69.0(3) . . ?
C3B Os1 C1B 68.5(3) . . ?
C4B Os1 C1B 81.5(3) . . ?
O63A Os1 C2B 167.02(19) . . ?
N1A Os1 C2B 112.3(2) . . ?
C5B Os1 C2B 81.2(2) . . ?
C3B Os1 C2B 37.6(3) . . ?
C4B Os1 C2B 68.2(3) . . ?
C1B Os1 C2B 37.9(2) . . ?
O63A Os1 C6B 100.4(2) . . ?
N1A Os1 C6B 174.4(2) . . ?
C5B Os1 C6B 38.2(2) . . ?
C3B Os1 C6B 81.9(2) . . ?
C4B Os1 C6B 69.4(2) . . ?
C1B Os1 C6B 38.7(2) . . ?
C2B Os1 C6B 69.2(2) . . ?
O63A Os1 Cl1 84.82(12) . . ?
N1A Os1 Cl1 81.74(13) . . ?
C5B Os1 Cl1 136.98(17) . . ?
C3B Os1 Cl1 138.1(2) . . ?
C4B Os1 Cl1 171.01(19) . . ?
C1B Os1 Cl1 89.56(18) . . ?
C2B Os1 Cl1 104.73(19) . . ?
C6B Os1 Cl1 103.25(16) . . ?
C2A N1A C6A 116.6(5) . . ?
C2A N1A Os1 130.4(4) . . ?
C6A N1A Os1 112.8(4) . . ?
N1A C2A C3A 122.6(6) . . ?
N1A C2A Br2A 120.0(5) . . ?
C3A C2A Br2A 117.4(5) . . ?
C4A C3A C2A 119.5(6) . . ?
C4A C3A H3A 120.2 . . ?
C2A C3A H3A 120.2 . . ?
C3A C4A C5A 119.2(6) . . ?
C3A C4A H4A 120.4 . . ?
C5A C4A H4A 120.4 . . ?
C6A C5A C4A 118.7(6) . . ?
C6A C5A H5A 120.7 . . ?
C4A C5A H5A 120.7 . . ?
N1A C6A C5A 123.4(6) . . ?
N1A C6A C61A 115.9(5) . . ?
C5A C6A C61A 120.7(6) . . ?
O62A C61A O63A 123.9(6) . . ?
O62A C61A C6A 121.4(6) . . ?
O63A C61A C6A 114.7(6) . . ?
C61A O63A Os1 119.1(4) . . ?
C2B C1B C6B 121.2(6) . . ?
C2B C1B Os1 72.1(4) . . ?
C6B C1B Os1 71.8(4) . . ?
C2B C1B H1B 119.4 . . ?
C6B C1B H1B 119.4 . . ?
Os1 C1B H1B 129.1 . . ?
C3B C2B C1B 119.5(6) . . ?
C3B C2B Os1 70.0(4) . . ?
C1B C2B Os1 70.0(4) . . ?
C3B C2B H2B 120.3 . . ?
C1B C2B H2B 120.3 . . ?
Os1 C2B H2B 132.8 . . ?
C4B C3B C2B 121.1(6) . . ?
C4B C3B Os1 71.2(4) . . ?
C2B C3B Os1 72.4(4) . . ?
C4B C3B H3B 119.5 . . ?
C2B C3B H3B 119.5 . . ?
Os1 C3B H3B 129.4 . . ?
C3B C4B C5B 119.3(7) . . ?
C3B C4B Os1 71.0(4) . . ?
C5B C4B Os1 70.1(3) . . ?
C3B C4B H4B 120.3 . . ?
C5B C4B H4B 120.3 . . ?
Os1 C4B H4B 131.4 . . ?
C6B C5B C4B 121.7(6) . . ?
C6B C5B Os1 72.8(3) . . ?
C4B C5B Os1 71.5(4) . . ?
C6B C5B H5B 119.1 . . ?
C4B C5B H5B 119.1 . . ?
Os1 C5B H5B 129.1 . . ?
C5B C6B C1B 117.1(6) . . ?
C5B C6B C7B 120.8(6) . . ?
C1B C6B C7B 121.9(6) . . ?
C5B C6B Os1 69.1(3) . . ?
C1B C6B Os1 69.6(3) . . ?
C7B C6B Os1 128.5(4) . . ?
C12B C7B C8B 118.6(6) . . ?
C12B C7B C6B 122.3(5) . . ?
C8B C7B C6B 119.1(6) . . ?
C9B C8B C7B 120.4(6) . . ?
C9B C8B H8B 119.8 . . ?
C7B C8B H8B 119.8 . . ?
C10B C9B C8B 120.4(6) . . ?
C10B C9B H9B 119.8 . . ?
C8B C9B H9B 119.8 . . ?
C9B C10B C11B 119.7(6) . . ?
C9B C10B H10B 120.2 . . ?
C11B C10B H10B 120.2 . . ?
C12B C11B C10B 120.0(6) . . ?
C12B C11B H11B 120.0 . . ?
C10B C11B H11B 120.0 . . ?
C11B C12B C7B 120.9(6) . . ?
C11B C12B H12B 119.6 . . ?
C7B C12B H12B 119.6 . . ?
Cl3S C1S Cl2S 111.0(4) . . ?
Cl3S C1S Cl1S 109.5(4) . . ?
Cl2S C1S Cl1S 109.9(4) . . ?
Cl3S C1S H1S 108.8 . . ?
Cl2S C1S H1S 108.8 . . ?
Cl1S C1S H1S 108.8 . . ?

loop_
_geom_bond_atom_site_label_1
_geom_bond_atom_site_label_2
_geom_bond_distance
_geom_bond_site_symmetry_2
_geom_bond_publ_flag
Os1 O63A 2.077(4) . ?
Os1 N1A 2.154(5) . ?
Os1 C5B 2.159(6) . ?
Os1 C3B 2.175(6) . ?
Os1 C4B 2.177(6) . ?
Os1 C1B 2.178(7) . ?
Os1 C2B 2.207(7) . ?
Os1 C6B 2.208(6) . ?
Os1 Cl1 2.4065(15) . ?
N1A C2A 1.341(8) . ?
N1A C6A 1.369(8) . ?
C2A C3A 1.410(9) . ?
C2A Br2A 1.874(7) . ?
C3A C4A 1.359(9) . ?
C3A H3A 0.9500 . ?
C4A C5A 1.386(9) . ?
C4A H4A 0.9500 . ?
C5A C6A 1.384(8) . ?
C5A H5A 0.9500 . ?
C6A C61A 1.507(8) . ?
C61A O62A 1.219(8) . ?
C61A O63A 1.290(7) . ?
C1B C2B 1.424(9) . ?
C1B C6B 1.452(9) . ?
C1B H1B 0.9500 . ?
C2B C3B 1.413(10) . ?
C2B H2B 0.9500 . ?
C3B C4B 1.411(10) . ?
C3B H3B 0.9500 . ?
C4B C5B 1.429(9) . ?
C4B H4B 0.9500 . ?
C5B C6B 1.428(9) . ?
C5B H5B 0.9500 . ?
C6B C7B 1.478(8) . ?
C7B C12B 1.386(9) . ?
C7B C8B 1.396(8) . ?
C8B C9B 1.383(9) . ?
C8B H8B 0.9500 . ?
C9B C10B 1.376(9) . ?
C9B H9B 0.9500 . ?
C10B C11B 1.386(9) . ?
C10B H10B 0.9500 . ?
C11B C12B 1.381(9) . ?
C11B H11B 0.9500 . ?
C12B H12B 0.9500 . ?
C1S Cl3S 1.757(7) . ?
C1S Cl2S 1.764(7) . ?
C1S Cl1S 1.772(7) . ?
C1S H1S 1.0000 . ?
